data_7121543
loop_
_publ_author_name
'Smith, Jordan N.'
'Lucas, Nigel T.'

_publ_section_title
;
 Rigid tetraarylene-bridged cavitands from reduced-symmetry
 resorcin[4]arene derivatives.
;
_journal_issue 37
_journal_name_full 'Chemical communications (Cambridge, England)'
_journal_page_first 4716
_journal_page_last 4719
_journal_paper_doi 10.1039/c8cc01903g
_journal_volume 54
_journal_year 2018
_chemical_formula_moiety 'C68 H72 O8, 2(C H Cl3)'
_chemical_formula_sum 'C70 H74 Cl6 O8'
_chemical_formula_weight 1255.99
_chemical_name_systematic
rac-2,4,6,8-Tetraethyl-1^4^,3^6^,5^6^,7^6^-tetra(3,4-dimethoxyphenyl)-1,3,5,7(1,3)-tetrabenzenacyclooctaphane
_space_group_crystal_system triclinic
_space_group_IT_number 2
_space_group_name_Hall '-P 1'
_space_group_name_H-M_alt 'P -1'
_symmetry_space_group_name_Hall '-P 1'
_symmetry_space_group_name_H-M 'P -1'
_atom_sites_solution_hydrogens geom
_audit_block_code ntl1721_JNS_459
_audit_creation_method SHELXL-2014/7
_audit_update_record
;
2018-02-28 deposited with the CCDC.
2018-04-17 downloaded from the CCDC.
;
_cell_angle_alpha 109.493(3)
_cell_angle_beta 102.788(3)
_cell_angle_gamma 99.544(2)
_cell_formula_units_Z 2
_cell_length_a 13.6525(4)
_cell_length_b 15.3663(4)
_cell_length_c 17.4716(5)
_cell_measurement_reflns_used 12859
_cell_measurement_temperature 100.0(1)
_cell_measurement_theta_max 74.337
_cell_measurement_theta_min 4.778
_cell_volume 3253.02(19)
_computing_cell_refinement 'CrysAlisPro 1.171.38.46 (Rigaku OD, 2014)'
_computing_data_collection 'CrysAlisPro 1.171.38.46 (Rigaku OD, 2014)'
_computing_data_reduction 'CrysAlisPro 1.171.38.46 (Rigaku OD, 2014)'
_computing_molecular_graphics 'Mercury CSD 3.9 (CCDC, 2016)'
_computing_publication_material 'enCIFer 1.6 (CCDC, 2016)'
_computing_structure_refinement 'SHELXL-2014/7 (Sheldrick, 2014)'
_computing_structure_solution 'SHELXS-2014/7 (Sheldrick, 2014)'
_diffrn_ambient_temperature 100(2)
_diffrn_crystal_treatment
; 
Crystal was attached with Paratone N oil to a 0.3 mm CryoLoop supported 
in a copper mounting pin, then quenched in a cold nitrogen gas stream
from an Oxford Cryosystems Cryostream.
;
_diffrn_detector_area_resol_mean 5.1725
_diffrn_measured_fraction_theta_full 0.999
_diffrn_measured_fraction_theta_max 0.966
_diffrn_measurement_device_type 'SuperNova, Dual, Cu at zero, Atlas'
_diffrn_measurement_method '\w scans'
_diffrn_radiation_type CuK\a
_diffrn_radiation_wavelength 1.54184
_diffrn_reflns_av_R_equivalents 0.0292
_diffrn_reflns_av_unetI/netI 0.0380
_diffrn_reflns_Laue_measured_fraction_full 0.999
_diffrn_reflns_Laue_measured_fraction_max 0.966
_diffrn_reflns_limit_h_max 15
_diffrn_reflns_limit_h_min -16
_diffrn_reflns_limit_k_max 19
_diffrn_reflns_limit_k_min -15
_diffrn_reflns_limit_l_max 21
_diffrn_reflns_limit_l_min -19
_diffrn_reflns_number 24041
_diffrn_reflns_point_group_measured_fraction_full 0.999
_diffrn_reflns_point_group_measured_fraction_max 0.966
_diffrn_reflns_theta_full 67.000
_diffrn_reflns_theta_max 74.188
_diffrn_reflns_theta_min 3.439
_diffrn_source 'micro-focus sealed X-ray tube'
_exptl_absorpt_coefficient_mu 2.841
_exptl_absorpt_correction_T_max 1.000
_exptl_absorpt_correction_T_min 0.778
_exptl_absorpt_correction_type gaussian
_exptl_absorpt_process_details
;
CrysAlisPro 1.171.38.46 (Rigaku Oxford Diffraction, 2014)
Numerical absorption correction based on gaussian integration 
over a multifaceted crystal model. 
Empirical absorption correction using spherical harmonics, 
implemented in SCALE3 ABSPACK scaling algorithm.
;
_exptl_crystal_colour colourless
_exptl_crystal_density_diffrn 1.282
_exptl_crystal_description prism
_exptl_crystal_F_000 1320
_exptl_crystal_preparation
;
Crystals were grown by diffusion of methanol into a chloroform solution 
at room temperature.
;
_exptl_crystal_recrystallization_method 'Re-crystallisation from solvent: chloroform, methanol'
_exptl_crystal_size_max 0.240
_exptl_crystal_size_mid 0.090
_exptl_crystal_size_min 0.080
_refine_diff_density_max 0.923
_refine_diff_density_min -0.547
_refine_diff_density_rms 0.056
_refine_ls_extinction_method none
_refine_ls_goodness_of_fit_ref 1.031
_refine_ls_hydrogen_treatment constr
_refine_ls_matrix_type full
_refine_ls_number_parameters 812
_refine_ls_number_reflns 12810
_refine_ls_number_restraints 0
_refine_ls_restrained_S_all 1.031
_refine_ls_R_factor_all 0.0547
_refine_ls_R_factor_gt 0.0449
_refine_ls_shift/su_max 0.001
_refine_ls_shift/su_mean 0.000
_refine_ls_structure_factor_coef Fsqd
_refine_ls_weighting_details 'w=1/[\s^2^(Fo^2^)+(0.0668P)^2^+1.3008P] where P=(Fo^2^+2Fc^2^)/3'
_refine_ls_weighting_scheme calc
_refine_ls_wR_factor_gt 0.1177
_refine_ls_wR_factor_ref 0.1274
_reflns_Friedel_coverage 0.000
_reflns_number_gt 10680
_reflns_number_total 12810
_reflns_threshold_expression 'I > 2\s(I)'
_cod_data_source_file c8cc01903g2.cif
_cod_data_source_block 2-C4
_cod_depositor_comments 'Adding full bibliography for 7121542--7121547.cif.'
_cod_original_cell_volume 3253.02(17)
_cod_database_code 7121543
_shelx_shelxl_version_number 2014/7
_shelx_space_group_comment
;
The symmetry employed for this shelxl refinement is uniquely defined
by the following loop, which should always be used as a source of
symmetry information in preference to the above space-group names.
They are only intended as comments.
;
_shelx_estimated_absorpt_t_min 0.549
_shelx_estimated_absorpt_t_max 0.805

loop_
_space_group_symop_operation_xyz
'x, y, z'
'-x, -y, -z'

loop_
_atom_site_label
_atom_site_type_symbol
_atom_site_fract_x
_atom_site_fract_y
_atom_site_fract_z
_atom_site_U_iso_or_equiv
_atom_site_adp_type
_atom_site_occupancy
_atom_site_site_symmetry_order
_atom_site_calc_flag
_atom_site_refinement_flags_posn
_atom_site_refinement_flags_adp
_atom_site_refinement_flags_occupancy
_atom_site_disorder_assembly
_atom_site_disorder_group
Cl1 Cl -0.30203(4) -0.41162(3) 0.58082(3) 0.03496(12) Uani 1 1 d . . . . .
Cl2 Cl -0.14212(4) -0.48754(4) 0.65357(4) 0.04124(13) Uani 1 1 d . . . . .
Cl3 Cl -0.34107(5) -0.51781(4) 0.68534(4) 0.04330(14) Uani 1 1 d . . . . .
Cl4 Cl 0.53740(13) 0.24462(13) 0.65312(16) 0.0703(5) Uani 0.5 1 d . . P A 1
Cl5 Cl 0.46492(11) 0.04737(9) 0.62697(10) 0.0468(3) Uani 0.5 1 d . . P A 1
Cl6 Cl 0.41278(15) 0.19244(11) 0.75220(9) 0.0669(4) Uani 0.5 1 d . . P A 1
Cl7 Cl 0.52292(14) 0.26055(10) 0.70841(11) 0.0624(4) Uani 0.5 1 d . . P B 2
Cl8 Cl 0.61380(12) 0.18322(14) 0.57413(11) 0.0690(4) Uani 0.5 1 d . . P B 2
Cl9 Cl 0.44129(16) 0.06400(11) 0.58987(14) 0.0678(4) Uani 0.5 1 d . . P B 2
O4 O 0.30478(9) 0.06186(8) 0.92990(8) 0.0209(2) Uani 1 1 d . . . . .
O6 O -0.30082(10) -0.25686(9) 0.79079(8) 0.0247(3) Uani 1 1 d . . . . .
O7 O 0.36177(10) 0.32815(9) 0.54619(8) 0.0248(3) Uani 1 1 d . . . . .
O8 O 0.50160(10) 0.10788(9) 1.00223(9) 0.0244(3) Uani 1 1 d . . . . .
O9 O -0.13977(11) -0.22410(9) 0.74027(9) 0.0294(3) Uani 1 1 d . . . . .
O10 O 0.35409(10) 0.17597(9) 0.42032(8) 0.0263(3) Uani 1 1 d . . . . .
O12 O 0.44595(11) 0.74491(9) 0.61974(9) 0.0317(3) Uani 1 1 d . . . . .
O24A O 0.435(6) 0.900(5) 0.730(5) 0.0466(5) Uani 0.5 1 d . . P C 1
O24B O 0.435(6) 0.900(5) 0.730(5) 0.0466(5) Uani 0.5 1 d . . P C 2
C1 C -0.01065(14) 0.20034(11) 0.60963(11) 0.0194(3) Uani 1 1 d . . . . .
C2 C 0.07122(14) 0.15633(12) 0.60977(11) 0.0217(3) Uani 1 1 d . . . . .
C3 C 0.08929(15) 0.10597(13) 0.66281(12) 0.0250(4) Uani 1 1 d . . . . .
H3 H 0.1440 0.0750 0.6626 0.030 Uiso 1 1 calc R U . . .
C4 C 0.02862(15) 0.10069(13) 0.71540(12) 0.0233(4) Uani 1 1 d . . . . .
H4 H 0.0418 0.0655 0.7504 0.028 Uiso 1 1 calc R U . . .
C5 C -0.05162(14) 0.14604(11) 0.71820(11) 0.0191(3) Uani 1 1 d . . . . .
C6 C -0.07034(14) 0.19499(12) 0.66427(11) 0.0193(3) Uani 1 1 d . . . . .
H6 H -0.1253 0.2256 0.6647 0.023 Uiso 1 1 calc R U . . .
C7 C -0.11374(13) 0.14018(12) 0.77979(11) 0.0189(3) Uani 1 1 d . . . . .
H7 H -0.1486 0.0711 0.7626 0.023 Uiso 1 1 calc R U . . .
C8 C -0.19952(14) 0.19338(13) 0.77833(12) 0.0225(3) Uani 1 1 d . . . . .
H8A H -0.1668 0.2629 0.8003 0.027 Uiso 1 1 calc R U . . .
H8B H -0.2426 0.1735 0.7187 0.027 Uiso 1 1 calc R U . . .
C9 C -0.26975(15) 0.17464(14) 0.83108(12) 0.0254(4) Uani 1 1 d . . . . .
H9A H -0.3040 0.1062 0.8086 0.038 Uiso 1 1 calc R U . . .
H9B H -0.3225 0.2105 0.8281 0.038 Uiso 1 1 calc R U . . .
H9C H -0.2278 0.1952 0.8904 0.038 Uiso 1 1 calc R U . . .
C10 C -0.03856(13) 0.17397(12) 0.86902(10) 0.0176(3) Uani 1 1 d . . . . .
C11 C -0.04194(13) 0.12039(12) 0.92009(11) 0.0182(3) Uani 1 1 d . . . . .
C12 C 0.02897(14) 0.15767(12) 1.00188(11) 0.0200(3) Uani 1 1 d . . . . .
H12 H 0.0253 0.1237 1.0381 0.024 Uiso 1 1 calc R U . . .
C13 C 0.10449(14) 0.24331(12) 1.03093(11) 0.0200(3) Uani 1 1 d . . . . .
H13 H 0.1518 0.2670 1.0866 0.024 Uiso 1 1 calc R U . . .
C14 C 0.11181(13) 0.29518(11) 0.97926(11) 0.0176(3) Uani 1 1 d . . . . .
C15 C 0.03808(13) 0.26025(12) 0.89985(11) 0.0184(3) Uani 1 1 d . . . . .
H15 H 0.0398 0.2964 0.8652 0.022 Uiso 1 1 calc R U . . .
C16 C 0.20172(13) 0.38402(12) 1.01049(11) 0.0188(3) Uani 1 1 d . . . . .
H16 H 0.2630 0.3698 1.0428 0.023 Uiso 1 1 calc R U . . .
C17 C 0.18050(15) 0.47013(12) 1.07526(11) 0.0233(4) Uani 1 1 d . . . . .
H17A H 0.1208 0.4876 1.0458 0.028 Uiso 1 1 calc R U . . .
H17B H 0.1610 0.4511 1.1198 0.028 Uiso 1 1 calc R U . . .
C18 C 0.27390(18) 0.55749(13) 1.11740(12) 0.0317(4) Uani 1 1 d . . . . .
H18A H 0.3357 0.5388 1.1401 0.048 Uiso 1 1 calc R U . . .
H18B H 0.2602 0.6060 1.1639 0.048 Uiso 1 1 calc R U . . .
H18C H 0.2858 0.5838 1.0753 0.048 Uiso 1 1 calc R U . . .
C19 C 0.23456(13) 0.40768(11) 0.94000(10) 0.0171(3) Uani 1 1 d . . . . .
C20 C 0.31861(13) 0.37909(12) 0.91421(11) 0.0189(3) Uani 1 1 d . . . . .
C21 C 0.35581(14) 0.41419(13) 0.85896(12) 0.0222(3) Uani 1 1 d . . . . .
H21 H 0.4142 0.3970 0.8429 0.027 Uiso 1 1 calc R U . . .
C22 C 0.30913(14) 0.47350(12) 0.82725(11) 0.0208(3) Uani 1 1 d . . . . .
H22 H 0.3374 0.4982 0.7914 0.025 Uiso 1 1 calc R U . . .
C23 C 0.22127(13) 0.49751(11) 0.84715(10) 0.0166(3) Uani 1 1 d . . . . .
C24 C 0.18627(13) 0.46442(11) 0.90412(10) 0.0174(3) Uani 1 1 d . . . . .
H24 H 0.1272 0.4811 0.9192 0.021 Uiso 1 1 calc R U . . .
C25 C 0.17070(13) 0.55901(11) 0.80614(10) 0.0171(3) Uani 1 1 d . . . . .
H25 H 0.2272 0.6161 0.8169 0.021 Uiso 1 1 calc R U . . .
C26 C 0.08718(13) 0.59718(12) 0.84381(11) 0.0193(3) Uani 1 1 d . . . . .
H26A H 0.0489 0.6249 0.8068 0.023 Uiso 1 1 calc R U . . .
H26B H 0.0367 0.5432 0.8443 0.023 Uiso 1 1 calc R U . . .
C27 C 0.13324(15) 0.67320(13) 0.93421(12) 0.0244(4) Uani 1 1 d . . . . .
H27A H 0.1751 0.6476 0.9703 0.037 Uiso 1 1 calc R U . . .
H27B H 0.0768 0.6909 0.9571 0.037 Uiso 1 1 calc R U . . .
H27C H 0.1773 0.7298 0.9332 0.037 Uiso 1 1 calc R U . . .
C28 C 0.12784(13) 0.50572(11) 0.70974(10) 0.0167(3) Uani 1 1 d . . . . .
C29 C 0.15013(13) 0.54781(12) 0.65305(11) 0.0177(3) Uani 1 1 d . . . . .
C30 C 0.10909(13) 0.49308(12) 0.56536(11) 0.0198(3) Uani 1 1 d . . . . .
H30 H 0.1229 0.5209 0.5265 0.024 Uiso 1 1 calc R U . . .
C31 C 0.04945(13) 0.40028(12) 0.53406(11) 0.0197(3) Uani 1 1 d . . . . .
H31 H 0.0225 0.3654 0.4743 0.024 Uiso 1 1 calc R U . . .
C32 C 0.02815(13) 0.35691(12) 0.58926(11) 0.0181(3) Uani 1 1 d . . . . .
C33 C 0.06735(13) 0.41099(12) 0.67632(11) 0.0180(3) Uani 1 1 d . . . . .
H33 H 0.0525 0.3826 0.7145 0.022 Uiso 1 1 calc R U . . .
C34 C -0.03492(14) 0.25276(12) 0.55049(11) 0.0209(3) Uani 1 1 d . . . . .
H34 H -0.0123 0.2209 0.4999 0.025 Uiso 1 1 calc R U . . .
C35 C -0.15132(15) 0.24509(14) 0.51609(13) 0.0285(4) Uani 1 1 d . . . . .
H35A H -0.1779 0.2734 0.5645 0.034 Uiso 1 1 calc R U . . .
H35B H -0.1595 0.2829 0.4801 0.034 Uiso 1 1 calc R U . . .
C36 C -0.2167(2) 0.14248(17) 0.46411(16) 0.0462(6) Uani 1 1 d . . . . .
H36A H -0.1892 0.1131 0.4172 0.069 Uiso 1 1 calc R U . . .
H36B H -0.2890 0.1425 0.4410 0.069 Uiso 1 1 calc R U . . .
H36C H -0.2139 0.1059 0.5006 0.069 Uiso 1 1 calc R U . . .
C37 C 0.14120(15) 0.16026(13) 0.55564(12) 0.0230(4) Uani 1 1 d . . . . .
C38 C 0.13879(17) 0.07917(13) 0.48895(13) 0.0305(4) Uani 1 1 d . . . . .
H38 H 0.0894 0.0208 0.4754 0.037 Uiso 1 1 calc R U . . .
C39 C 0.20814(17) 0.08207(13) 0.44137(13) 0.0294(4) Uani 1 1 d . . . . .
H39 H 0.2053 0.0259 0.3955 0.035 Uiso 1 1 calc R U . . .
C40 C 0.28071(14) 0.16602(13) 0.46067(11) 0.0221(3) Uani 1 1 d . . . . .
C41 C 0.28474(13) 0.24911(12) 0.52948(11) 0.0203(3) Uani 1 1 d . . . . .
C42 C 0.21511(14) 0.24556(12) 0.57573(11) 0.0210(3) Uani 1 1 d . . . . .
H42 H 0.2175 0.3016 0.6216 0.025 Uiso 1 1 calc R U . . .
C43 C 0.35618(16) 0.09192(14) 0.35384(13) 0.0302(4) Uani 1 1 d . . . . .
H43A H 0.3668 0.0428 0.3766 0.045 Uiso 1 1 calc R U . . .
H43B H 0.4132 0.1074 0.3310 0.045 Uiso 1 1 calc R U . . .
H43C H 0.2899 0.0680 0.3084 0.045 Uiso 1 1 calc R U . . .
C44 C 0.37209(15) 0.41108(13) 0.61887(13) 0.0275(4) Uani 1 1 d . . . . .
H44A H 0.3072 0.4310 0.6119 0.041 Uiso 1 1 calc R U . . .
H44B H 0.4293 0.4629 0.6246 0.041 Uiso 1 1 calc R U . . .
H44C H 0.3868 0.3962 0.6699 0.041 Uiso 1 1 calc R U . . .
C45 C -0.11308(14) 0.02253(12) 0.88786(11) 0.0191(3) Uani 1 1 d . . . . .
C46 C -0.09324(14) -0.05389(12) 0.82744(11) 0.0202(3) Uani 1 1 d . . . . .
H46 H -0.0353 -0.0421 0.8073 0.024 Uiso 1 1 calc R U . . .
C47 C -0.15599(14) -0.14565(12) 0.79675(11) 0.0207(3) Uani 1 1 d . . . . .
C48 C -0.24358(14) -0.16377(12) 0.82518(11) 0.0204(3) Uani 1 1 d . . . . .
C49 C -0.26356(14) -0.08897(13) 0.88488(11) 0.0224(3) Uani 1 1 d . . . . .
H49 H -0.3221 -0.1003 0.9045 0.027 Uiso 1 1 calc R U . . .
C50 C -0.19780(14) 0.00347(12) 0.91644(11) 0.0223(3) Uani 1 1 d . . . . .
H50 H -0.2116 0.0540 0.9582 0.027 Uiso 1 1 calc R U . . .
C51 C -0.06180(19) -0.20757(15) 0.70059(16) 0.0396(5) Uani 1 1 d . . . . .
H51A H -0.0768 -0.1637 0.6725 0.059 Uiso 1 1 calc R U . . .
H51B H -0.0614 -0.2683 0.6583 0.059 Uiso 1 1 calc R U . . .
H51C H 0.0064 -0.1793 0.7437 0.059 Uiso 1 1 calc R U . . .
C52 C -0.39524(16) -0.27638(15) 0.81210(14) 0.0337(4) Uani 1 1 d . . . . .
H52A H -0.3788 -0.2625 0.8732 0.051 Uiso 1 1 calc R U . . .
H52B H -0.4326 -0.3439 0.7800 0.051 Uiso 1 1 calc R U . . .
H52C H -0.4389 -0.2361 0.7978 0.051 Uiso 1 1 calc R U . . .
C53 C 0.36935(14) 0.31140(12) 0.94216(11) 0.0204(3) Uani 1 1 d . . . . .
C54 C 0.47588(14) 0.33521(13) 0.98053(12) 0.0238(4) Uani 1 1 d . . . . .
H54 H 0.5171 0.3971 0.9925 0.029 Uiso 1 1 calc R U . . .
C55 C 0.52308(14) 0.26855(13) 1.00170(12) 0.0247(4) Uani 1 1 d . . . . .
H55 H 0.5960 0.2857 1.0283 0.030 Uiso 1 1 calc R U . . .
C56 C 0.46431(14) 0.17837(13) 0.98418(11) 0.0206(3) Uani 1 1 d . . . . .
C57 C 0.35606(13) 0.15339(12) 0.94482(11) 0.0188(3) Uani 1 1 d . . . . .
C58 C 0.30988(13) 0.21933(12) 0.92407(11) 0.0199(3) Uani 1 1 d . . . . .
H58 H 0.2370 0.2021 0.8972 0.024 Uiso 1 1 calc R U . . .
C59 C 0.61165(16) 0.12122(16) 1.02190(17) 0.0369(5) Uani 1 1 d . . . . .
H59A H 0.6353 0.1327 0.9762 0.055 Uiso 1 1 calc R U . . .
H59B H 0.6291 0.0638 1.0274 0.055 Uiso 1 1 calc R U . . .
H59C H 0.6461 0.1763 1.0756 0.055 Uiso 1 1 calc R U . . .
C60 C 0.19613(14) 0.03236(13) 0.88704(13) 0.0265(4) Uani 1 1 d . . . . .
H60A H 0.1614 0.0755 0.9196 0.040 Uiso 1 1 calc R U . . .
H60B H 0.1677 -0.0330 0.8817 0.040 Uiso 1 1 calc R U . . .
H60C H 0.1845 0.0343 0.8303 0.040 Uiso 1 1 calc R U . . .
C61 C 0.22175(13) 0.64405(12) 0.67878(11) 0.0182(3) Uani 1 1 d . . . . .
C62 C 0.21408(15) 0.72847(13) 0.73591(12) 0.0239(4) Uani 1 1 d . . . . .
H62 H 0.1609 0.7272 0.7628 0.029 Uiso 1 1 calc R U . . .
C63 C 0.28384(17) 0.81563(13) 0.75440(13) 0.0309(4) Uani 1 1 d . . . . .
H63 H 0.2775 0.8729 0.7938 0.037 Uiso 1 1 calc R U . . .
C64 C 0.36185(16) 0.81944(13) 0.71599(13) 0.0290(4) Uani 1 1 d . . . . .
C65 C 0.36870(14) 0.73470(13) 0.65597(12) 0.0236(4) Uani 1 1 d . . . . .
C66 C 0.30008(14) 0.64909(12) 0.63861(11) 0.0205(3) Uani 1 1 d . . . . .
H66 H 0.3058 0.5920 0.5985 0.025 Uiso 1 1 calc R U . . .
C67A C 0.4520(5) 0.9793(4) 0.8079(4) 0.0406(12) Uani 0.5 1 d . . P C 1
H67A H 0.3918 1.0064 0.8045 0.061 Uiso 0.5 1 calc R U P C 1
H67B H 0.5144 1.0282 0.8174 0.061 Uiso 0.5 1 calc R U P C 1
H67C H 0.4616 0.9576 0.8552 0.061 Uiso 0.5 1 calc R U P C 1
C67B C 0.4157(5) 0.9930(4) 0.7789(4) 0.0406(12) Uani 0.5 1 d . . P C 2
H67D H 0.3464 0.9960 0.7510 0.061 Uiso 0.5 1 calc R U P C 2
H67E H 0.4683 1.0461 0.7807 0.061 Uiso 0.5 1 calc R U P C 2
H67F H 0.4200 0.9979 0.8370 0.061 Uiso 0.5 1 calc R U P C 2
C68 C 0.4470(2) 0.66172(15) 0.55170(17) 0.0452(6) Uani 1 1 d . . . . .
H68A H 0.4611 0.6127 0.5736 0.068 Uiso 1 1 calc R U . . .
H68B H 0.5013 0.6785 0.5268 0.068 Uiso 1 1 calc R U . . .
H68C H 0.3792 0.6370 0.5080 0.068 Uiso 1 1 calc R U . . .
C101 C -0.24732(15) -0.43836(14) 0.66830(12) 0.0271(4) Uani 1 1 d . . . . .
H101 H -0.2208 -0.3776 0.7200 0.033 Uiso 1 1 calc R U . . .
C102 C 0.4366(4) 0.1584(3) 0.6529(3) 0.0401(10) Uani 0.5 1 d . . P A 1
H102 H 0.3721 0.1524 0.6089 0.048 Uiso 0.5 1 calc R U P A 1
C103 C 0.5005(4) 0.1815(4) 0.6044(3) 0.0408(10) Uani 0.5 1 d . . P B 2
H103 H 0.4515 0.2015 0.5659 0.049 Uiso 0.5 1 calc R U P B 2

loop_
_atom_site_aniso_label
_atom_site_aniso_U_11
_atom_site_aniso_U_22
_atom_site_aniso_U_33
_atom_site_aniso_U_23
_atom_site_aniso_U_13
_atom_site_aniso_U_12
Cl1 0.0413(3) 0.0309(2) 0.0275(2) 0.01195(19) 0.0001(2) 0.0083(2)
Cl2 0.0366(3) 0.0487(3) 0.0387(3) 0.0139(2) 0.0093(2) 0.0205(2)
Cl3 0.0445(3) 0.0419(3) 0.0432(3) 0.0197(2) 0.0148(2) 0.0010(2)
Cl4 0.0629(9) 0.0532(9) 0.0872(14) 0.0424(11) -0.0044(9) -0.0005(7)
Cl5 0.0517(7) 0.0305(6) 0.0509(8) 0.0063(6) 0.0093(6) 0.0190(5)
Cl6 0.1010(12) 0.0667(9) 0.0415(7) 0.0151(6) 0.0224(7) 0.0541(9)
Cl7 0.0755(10) 0.0489(8) 0.0424(7) 0.0032(6) -0.0071(7) 0.0272(7)
Cl8 0.0498(8) 0.1037(12) 0.0710(9) 0.0503(9) 0.0190(7) 0.0286(8)
Cl9 0.0746(11) 0.0388(8) 0.0745(12) 0.0124(8) 0.0178(10) 0.0004(7)
O4 0.0203(6) 0.0192(6) 0.0260(6) 0.0103(5) 0.0077(5) 0.0076(5)
O6 0.0232(6) 0.0217(6) 0.0253(6) 0.0062(5) 0.0084(5) 0.0003(5)
O7 0.0223(6) 0.0222(6) 0.0262(6) 0.0047(5) 0.0103(5) 0.0020(5)
O8 0.0204(6) 0.0262(6) 0.0335(7) 0.0179(6) 0.0078(5) 0.0107(5)
O9 0.0335(7) 0.0198(6) 0.0336(7) 0.0038(5) 0.0196(6) 0.0047(5)
O10 0.0250(6) 0.0256(6) 0.0237(6) 0.0031(5) 0.0126(5) 0.0014(5)
O12 0.0315(7) 0.0231(6) 0.0351(8) 0.0015(6) 0.0221(6) -0.0030(5)
O24A 0.0565(10) 0.0221(7) 0.0471(9) -0.0078(6) 0.0383(8) -0.0126(7)
O24B 0.0565(10) 0.0221(7) 0.0471(9) -0.0078(6) 0.0383(8) -0.0126(7)
C1 0.0265(9) 0.0138(7) 0.0161(8) 0.0054(6) 0.0057(7) 0.0019(6)
C2 0.0273(9) 0.0188(8) 0.0207(8) 0.0082(7) 0.0107(7) 0.0043(7)
C3 0.0298(9) 0.0248(9) 0.0288(9) 0.0148(8) 0.0142(8) 0.0120(7)
C4 0.0295(9) 0.0231(8) 0.0245(9) 0.0140(7) 0.0121(7) 0.0096(7)
C5 0.0233(8) 0.0162(7) 0.0170(8) 0.0062(6) 0.0064(6) 0.0030(6)
C6 0.0233(8) 0.0167(7) 0.0176(8) 0.0065(6) 0.0060(6) 0.0050(6)
C7 0.0219(8) 0.0182(8) 0.0185(8) 0.0092(6) 0.0075(7) 0.0039(6)
C8 0.0232(8) 0.0254(8) 0.0226(8) 0.0122(7) 0.0082(7) 0.0079(7)
C9 0.0249(9) 0.0303(9) 0.0253(9) 0.0122(8) 0.0113(7) 0.0096(7)
C10 0.0211(8) 0.0185(8) 0.0169(8) 0.0081(6) 0.0086(6) 0.0077(6)
C11 0.0206(8) 0.0191(8) 0.0199(8) 0.0089(7) 0.0108(7) 0.0089(6)
C12 0.0262(9) 0.0210(8) 0.0192(8) 0.0111(7) 0.0106(7) 0.0105(7)
C13 0.0238(8) 0.0212(8) 0.0185(8) 0.0093(7) 0.0077(7) 0.0094(7)
C14 0.0193(8) 0.0180(7) 0.0186(8) 0.0075(6) 0.0089(6) 0.0077(6)
C15 0.0224(8) 0.0186(8) 0.0191(8) 0.0100(6) 0.0091(7) 0.0081(6)
C16 0.0218(8) 0.0184(8) 0.0175(8) 0.0078(6) 0.0061(6) 0.0068(6)
C17 0.0334(10) 0.0202(8) 0.0184(8) 0.0074(7) 0.0098(7) 0.0094(7)
C18 0.0463(12) 0.0219(9) 0.0209(9) 0.0044(7) 0.0079(8) 0.0042(8)
C19 0.0188(8) 0.0148(7) 0.0154(7) 0.0045(6) 0.0042(6) 0.0029(6)
C20 0.0203(8) 0.0169(7) 0.0179(8) 0.0056(6) 0.0039(6) 0.0052(6)
C21 0.0216(8) 0.0250(8) 0.0248(9) 0.0105(7) 0.0110(7) 0.0107(7)
C22 0.0236(8) 0.0215(8) 0.0211(8) 0.0102(7) 0.0097(7) 0.0076(7)
C23 0.0187(8) 0.0136(7) 0.0153(7) 0.0042(6) 0.0036(6) 0.0035(6)
C24 0.0176(8) 0.0170(7) 0.0171(8) 0.0060(6) 0.0055(6) 0.0042(6)
C25 0.0188(8) 0.0167(7) 0.0176(8) 0.0080(6) 0.0065(6) 0.0049(6)
C26 0.0205(8) 0.0205(8) 0.0205(8) 0.0097(7) 0.0081(7) 0.0086(6)
C27 0.0272(9) 0.0233(8) 0.0232(9) 0.0064(7) 0.0104(7) 0.0101(7)
C28 0.0169(7) 0.0188(8) 0.0181(8) 0.0087(6) 0.0072(6) 0.0079(6)
C29 0.0172(8) 0.0189(8) 0.0212(8) 0.0100(7) 0.0077(6) 0.0074(6)
C30 0.0209(8) 0.0230(8) 0.0192(8) 0.0119(7) 0.0067(6) 0.0062(7)
C31 0.0215(8) 0.0233(8) 0.0164(8) 0.0095(7) 0.0060(6) 0.0070(7)
C32 0.0181(8) 0.0192(8) 0.0201(8) 0.0096(7) 0.0071(6) 0.0067(6)
C33 0.0216(8) 0.0207(8) 0.0170(8) 0.0109(6) 0.0083(6) 0.0077(6)
C34 0.0267(9) 0.0189(8) 0.0165(8) 0.0074(6) 0.0066(7) 0.0031(7)
C35 0.0267(9) 0.0286(9) 0.0265(9) 0.0158(8) -0.0011(7) -0.0014(7)
C36 0.0459(13) 0.0359(12) 0.0388(12) 0.0177(10) -0.0104(10) -0.0116(10)
C37 0.0288(9) 0.0232(8) 0.0233(9) 0.0129(7) 0.0123(7) 0.0087(7)
C38 0.0405(11) 0.0203(9) 0.0314(10) 0.0089(8) 0.0194(9) 0.0006(8)
C39 0.0392(11) 0.0220(9) 0.0259(9) 0.0054(7) 0.0167(8) 0.0037(8)
C40 0.0244(9) 0.0248(9) 0.0182(8) 0.0090(7) 0.0083(7) 0.0055(7)
C41 0.0194(8) 0.0213(8) 0.0214(8) 0.0103(7) 0.0049(7) 0.0059(6)
C42 0.0249(8) 0.0215(8) 0.0212(8) 0.0105(7) 0.0090(7) 0.0099(7)
C43 0.0302(10) 0.0293(9) 0.0257(9) 0.0023(8) 0.0152(8) 0.0018(8)
C44 0.0264(9) 0.0221(9) 0.0297(10) 0.0043(7) 0.0110(8) 0.0036(7)
C45 0.0242(8) 0.0190(8) 0.0185(8) 0.0103(7) 0.0079(7) 0.0082(7)
C46 0.0223(8) 0.0215(8) 0.0209(8) 0.0104(7) 0.0096(7) 0.0077(7)
C47 0.0251(9) 0.0209(8) 0.0181(8) 0.0071(7) 0.0084(7) 0.0092(7)
C48 0.0218(8) 0.0201(8) 0.0196(8) 0.0098(7) 0.0041(7) 0.0042(6)
C49 0.0221(8) 0.0258(9) 0.0234(9) 0.0123(7) 0.0103(7) 0.0064(7)
C50 0.0286(9) 0.0208(8) 0.0228(9) 0.0099(7) 0.0130(7) 0.0093(7)
C51 0.0442(12) 0.0276(10) 0.0461(13) 0.0026(9) 0.0319(11) 0.0070(9)
C52 0.0283(10) 0.0300(10) 0.0375(11) 0.0076(9) 0.0151(9) -0.0017(8)
C53 0.0243(9) 0.0213(8) 0.0196(8) 0.0091(7) 0.0085(7) 0.0109(7)
C54 0.0221(9) 0.0217(8) 0.0289(9) 0.0123(7) 0.0065(7) 0.0056(7)
C55 0.0200(8) 0.0275(9) 0.0288(9) 0.0137(8) 0.0054(7) 0.0084(7)
C56 0.0223(8) 0.0238(8) 0.0214(8) 0.0120(7) 0.0084(7) 0.0117(7)
C57 0.0219(8) 0.0184(8) 0.0183(8) 0.0066(6) 0.0097(7) 0.0069(6)
C58 0.0196(8) 0.0221(8) 0.0203(8) 0.0081(7) 0.0078(6) 0.0087(7)
C59 0.0220(10) 0.0403(11) 0.0641(15) 0.0359(11) 0.0129(9) 0.0150(8)
C60 0.0209(9) 0.0205(8) 0.0342(10) 0.0088(8) 0.0042(7) 0.0046(7)
C61 0.0189(8) 0.0208(8) 0.0187(8) 0.0112(7) 0.0066(6) 0.0057(6)
C62 0.0264(9) 0.0235(9) 0.0268(9) 0.0109(7) 0.0155(7) 0.0068(7)
C63 0.0414(11) 0.0189(8) 0.0333(10) 0.0043(8) 0.0248(9) 0.0043(8)
C64 0.0326(10) 0.0208(9) 0.0289(10) 0.0034(7) 0.0165(8) -0.0024(7)
C65 0.0229(9) 0.0250(9) 0.0224(9) 0.0074(7) 0.0107(7) 0.0033(7)
C66 0.0215(8) 0.0200(8) 0.0212(8) 0.0076(7) 0.0089(7) 0.0060(7)
C67A 0.052(3) 0.0199(17) 0.043(3) -0.0007(17) 0.030(3) -0.0037(18)
C67B 0.052(3) 0.0199(17) 0.043(3) -0.0007(17) 0.030(3) -0.0037(18)
C68 0.0512(14) 0.0266(10) 0.0552(15) 0.0009(10) 0.0425(12) -0.0014(9)
C101 0.0302(10) 0.0265(9) 0.0222(9) 0.0082(7) 0.0055(7) 0.0066(7)
C102 0.046(3) 0.034(2) 0.036(2) 0.0109(19) -0.0001(19) 0.0183(19)
C103 0.039(2) 0.035(2) 0.038(2) 0.007(2) -0.003(2) 0.015(2)

loop_
_atom_type_symbol
_atom_type_description
_atom_type_scat_dispersion_real
_atom_type_scat_dispersion_imag
_atom_type_scat_source
C C 0.0181 0.0091 'International Tables Vol C Tables 4.2.6.8 and 6.1.1.4'
H H 0.0000 0.0000 'International Tables Vol C Tables 4.2.6.8 and 6.1.1.4'
O O 0.0492 0.0322 'International Tables Vol C Tables 4.2.6.8 and 6.1.1.4'
Cl Cl 0.3639 0.7018 'International Tables Vol C Tables 4.2.6.8 and 6.1.1.4'

loop_
_geom_angle_atom_site_label_1
_geom_angle_atom_site_label_2
_geom_angle_atom_site_label_3
_geom_angle
C57 O4 C60 116.78(13)
C48 O6 C52 116.70(14)
C41 O7 C44 116.55(14)
C56 O8 C59 116.21(14)
C47 O9 C51 117.13(14)
C40 O10 C43 116.88(14)
C65 O12 C68 116.32(15)
C64 O24A C67A 116(7)
C64 O24B C67B 116(6)
C6 C1 C2 119.03(15)
C6 C1 C34 120.45(15)
C2 C1 C34 120.52(15)
C1 C2 C3 119.11(16)
C1 C2 C37 123.10(16)
C3 C2 C37 117.80(16)
C4 C3 C2 120.83(17)
C4 C3 H3 119.6
C2 C3 H3 119.6
C3 C4 C5 121.22(16)
C3 C4 H4 119.4
C5 C4 H4 119.4
C4 C5 C6 117.73(16)
C4 C5 C7 118.71(15)
C6 C5 C7 123.55(15)
C5 C6 C1 122.05(16)
C5 C6 H6 119.0
C1 C6 H6 119.0
C10 C7 C5 108.99(14)
C10 C7 C8 111.70(14)
C5 C7 C8 114.43(14)
C10 C7 H7 107.1
C5 C7 H7 107.1
C8 C7 H7 107.1
C9 C8 C7 113.06(14)
C9 C8 H8A 109.0
C7 C8 H8A 109.0
C9 C8 H8B 109.0
C7 C8 H8B 109.0
H8A C8 H8B 107.8
C8 C9 H9A 109.5
C8 C9 H9B 109.5
H9A C9 H9B 109.5
C8 C9 H9C 109.5
H9A C9 H9C 109.5
H9B C9 H9C 109.5
C15 C10 C11 119.06(16)
C15 C10 C7 118.54(14)
C11 C10 C7 122.37(15)
C12 C11 C10 118.55(16)
C12 C11 C45 119.17(15)
C10 C11 C45 122.13(15)
C13 C12 C11 121.24(15)
C13 C12 H12 119.4
C11 C12 H12 119.4
C12 C13 C14 120.76(16)
C12 C13 H13 119.6
C14 C13 H13 119.6
C15 C14 C13 117.70(16)
C15 C14 C16 123.22(15)
C13 C14 C16 119.03(15)
C14 C15 C10 122.55(15)
C14 C15 H15 118.7
C10 C15 H15 118.7
C14 C16 C19 114.74(14)
C14 C16 C17 110.79(14)
C19 C16 C17 112.60(13)
C14 C16 H16 106.0
C19 C16 H16 106.0
C17 C16 H16 106.0
C18 C17 C16 112.98(16)
C18 C17 H17A 109.0
C16 C17 H17A 109.0
C18 C17 H17B 109.0
C16 C17 H17B 109.0
H17A C17 H17B 107.8
C17 C18 H18A 109.5
C17 C18 H18B 109.5
H18A C18 H18B 109.5
C17 C18 H18C 109.5
H18A C18 H18C 109.5
H18B C18 H18C 109.5
C24 C19 C20 118.48(15)
C24 C19 C16 120.45(15)
C20 C19 C16 120.91(14)
C21 C20 C19 118.92(15)
C21 C20 C53 118.16(15)
C19 C20 C53 122.92(15)
C22 C21 C20 121.19(16)
C22 C21 H21 119.4
C20 C21 H21 119.4
C21 C22 C23 120.97(16)
C21 C22 H22 119.5
C23 C22 H22 119.5
C22 C23 C24 117.49(15)
C22 C23 C25 118.01(15)
C24 C23 C25 124.49(15)
C23 C24 C19 122.73(15)
C23 C24 H24 118.6
C19 C24 H24 118.6
C23 C25 C28 110.58(13)
C23 C25 C26 114.30(13)
C28 C25 C26 111.17(13)
C23 C25 H25 106.8
C28 C25 H25 106.8
C26 C25 H25 106.8
C27 C26 C25 112.68(14)
C27 C26 H26A 109.1
C25 C26 H26A 109.1
C27 C26 H26B 109.1
C25 C26 H26B 109.1
H26A C26 H26B 107.8
C26 C27 H27A 109.5
C26 C27 H27B 109.5
H27A C27 H27B 109.5
C26 C27 H27C 109.5
H27A C27 H27C 109.5
H27B C27 H27C 109.5
C33 C28 C29 118.73(15)
C33 C28 C25 119.20(14)
C29 C28 C25 122.04(15)
C30 C29 C28 118.30(15)
C30 C29 C61 116.56(15)
C28 C29 C61 124.94(15)
C31 C30 C29 121.90(15)
C31 C30 H30 119.1
C29 C30 H30 119.1
C30 C31 C32 120.58(16)
C30 C31 H31 119.7
C32 C31 H31 119.7
C33 C32 C31 117.96(15)
C33 C32 C34 124.11(15)
C31 C32 C34 117.92(15)
C32 C33 C28 122.52(15)
C32 C33 H33 118.7
C28 C33 H33 118.7
C1 C34 C32 112.64(14)
C1 C34 C35 114.50(15)
C32 C34 C35 110.59(14)
C1 C34 H34 106.1
C32 C34 H34 106.1
C35 C34 H34 106.1
C36 C35 C34 113.25(18)
C36 C35 H35A 108.9
C34 C35 H35A 108.9
C36 C35 H35B 108.9
C34 C35 H35B 108.9
H35A C35 H35B 107.7
C35 C36 H36A 109.5
C35 C36 H36B 109.5
H36A C36 H36B 109.5
C35 C36 H36C 109.5
H36A C36 H36C 109.5
H36B C36 H36C 109.5
C38 C37 C42 119.13(17)
C38 C37 C2 120.97(16)
C42 C37 C2 119.77(16)
C37 C38 C39 120.77(17)
C37 C38 H38 119.6
C39 C38 H38 119.6
C40 C39 C38 120.29(17)
C40 C39 H39 119.9
C38 C39 H39 119.9
O10 C40 C39 125.07(16)
O10 C40 C41 115.48(15)
C39 C40 C41 119.40(16)
O7 C41 C42 124.76(16)
O7 C41 C40 115.43(15)
C42 C41 C40 119.79(16)
C41 C42 C37 120.61(16)
C41 C42 H42 119.7
C37 C42 H42 119.7
O10 C43 H43A 109.5
O10 C43 H43B 109.5
H43A C43 H43B 109.5
O10 C43 H43C 109.5
H43A C43 H43C 109.5
H43B C43 H43C 109.5
O7 C44 H44A 109.5
O7 C44 H44B 109.5
H44A C44 H44B 109.5
O7 C44 H44C 109.5
H44A C44 H44C 109.5
H44B C44 H44C 109.5
C50 C45 C46 118.14(16)
C50 C45 C11 122.36(15)
C46 C45 C11 119.49(15)
C47 C46 C45 121.50(16)
C47 C46 H46 119.2
C45 C46 H46 119.2
O9 C47 C46 124.93(16)
O9 C47 C48 115.30(15)
C46 C47 C48 119.76(15)
O6 C48 C49 125.65(16)
O6 C48 C47 115.21(15)
C49 C48 C47 119.13(16)
C48 C49 C50 120.25(16)
C48 C49 H49 119.9
C50 C49 H49 119.9
C45 C50 C49 121.20(16)
C45 C50 H50 119.4
C49 C50 H50 119.4
O9 C51 H51A 109.5
O9 C51 H51B 109.5
H51A C51 H51B 109.5
O9 C51 H51C 109.5
H51A C51 H51C 109.5
H51B C51 H51C 109.5
O6 C52 H52A 109.5
O6 C52 H52B 109.5
H52A C52 H52B 109.5
O6 C52 H52C 109.5
H52A C52 H52C 109.5
H52B C52 H52C 109.5
C54 C53 C58 118.96(15)
C54 C53 C20 121.29(16)
C58 C53 C20 119.60(16)
C53 C54 C55 120.48(16)
C53 C54 H54 119.8
C55 C54 H54 119.8
C56 C55 C54 120.36(17)
C56 C55 H55 119.8
C54 C55 H55 119.8
O8 C56 C55 125.51(16)
O8 C56 C57 114.95(15)
C55 C56 C57 119.54(16)
O4 C57 C58 125.17(16)
O4 C57 C56 114.94(14)
C58 C57 C56 119.89(16)
C57 C58 C53 120.76(16)
C57 C58 H58 119.6
C53 C58 H58 119.6
O8 C59 H59A 109.5
O8 C59 H59B 109.5
H59A C59 H59B 109.5
O8 C59 H59C 109.5
H59A C59 H59C 109.5
H59B C59 H59C 109.5
O4 C60 H60A 109.5
O4 C60 H60B 109.5
H60A C60 H60B 109.5
O4 C60 H60C 109.5
H60A C60 H60C 109.5
H60B C60 H60C 109.5
C62 C61 C66 118.00(16)
C62 C61 C29 125.07(15)
C66 C61 C29 116.88(15)
C61 C62 C63 120.72(16)
C61 C62 H62 119.6
C63 C62 H62 119.6
C64 C63 C62 120.77(17)
C64 C63 H63 119.6
C62 C63 H63 119.6
O24B C64 C63 126(4)
O24A C64 C63 126(4)
O24B C64 C65 115(4)
O24A C64 C65 115(4)
C63 C64 C65 119.13(17)
O12 C65 C66 124.88(16)
O12 C65 C64 115.47(16)
C66 C65 C64 119.64(16)
C65 C66 C61 121.69(16)
C65 C66 H66 119.2
C61 C66 H66 119.2
O24A C67A H67A 109.5
O24A C67A H67B 109.5
H67A C67A H67B 109.5
O24A C67A H67C 109.5
H67A C67A H67C 109.5
H67B C67A H67C 109.5
O24B C67B H67D 109.5
O24B C67B H67E 109.5
H67D C67B H67E 109.5
O24B C67B H67F 109.5
H67D C67B H67F 109.5
H67E C67B H67F 109.5
O12 C68 H68A 109.5
O12 C68 H68B 109.5
H68A C68 H68B 109.5
O12 C68 H68C 109.5
H68A C68 H68C 109.5
H68B C68 H68C 109.5
Cl1 C101 Cl2 110.65(11)
Cl1 C101 Cl3 111.06(11)
Cl2 C101 Cl3 109.97(11)
Cl1 C101 H101 108.4
Cl2 C101 H101 108.4
Cl3 C101 H101 108.4
Cl4 C102 Cl5 110.9(3)
Cl4 C102 Cl6 110.9(3)
Cl5 C102 Cl6 109.9(3)
Cl4 C102 H102 108.4
Cl5 C102 H102 108.4
Cl6 C102 H102 108.4
Cl7 C103 Cl8 112.4(3)
Cl7 C103 Cl9 111.2(3)
Cl8 C103 Cl9 109.5(3)
Cl7 C103 H103 107.9
Cl8 C103 H103 107.9
Cl9 C103 H103 107.9

loop_
_geom_bond_atom_site_label_1
_geom_bond_atom_site_label_2
_geom_bond_distance
Cl1 C101 1.754(2)
Cl2 C101 1.759(2)
Cl3 C101 1.764(2)
Cl4 C102 1.743(5)
Cl5 C102 1.746(4)
Cl6 C102 1.758(5)
Cl7 C103 1.741(5)
Cl8 C103 1.741(5)
Cl9 C103 1.760(6)
O4 C57 1.373(2)
O4 C60 1.423(2)
O6 C48 1.366(2)
O6 C52 1.431(2)
O7 C41 1.368(2)
O7 C44 1.427(2)
O8 C56 1.368(2)
O8 C59 1.428(2)
O9 C47 1.366(2)
O9 C51 1.426(2)
O10 C40 1.363(2)
O10 C43 1.430(2)
O12 C65 1.358(2)
O12 C68 1.430(2)
O24A C64 1.36(8)
O24A C67A 1.43(7)
O24B C64 1.36(8)
O24B C67B 1.50(8)
C1 C6 1.399(2)
C1 C2 1.399(3)
C1 C34 1.523(2)
C2 C3 1.400(2)
C2 C37 1.493(2)
C3 C4 1.379(3)
C3 H3 0.9500
C4 C5 1.394(3)
C4 H4 0.9500
C5 C6 1.396(2)
C5 C7 1.526(2)
C6 H6 0.9500
C7 C10 1.526(2)
C7 C8 1.536(2)
C7 H7 1.0000
C8 C9 1.526(2)
C8 H8A 0.9900
C8 H8B 0.9900
C9 H9A 0.9800
C9 H9B 0.9800
C9 H9C 0.9800
C10 C15 1.399(2)
C10 C11 1.404(2)
C11 C12 1.402(2)
C11 C45 1.493(2)
C12 C13 1.388(2)
C12 H12 0.9500
C13 C14 1.398(2)
C13 H13 0.9500
C14 C15 1.390(2)
C14 C16 1.523(2)
C15 H15 0.9500
C16 C19 1.529(2)
C16 C17 1.545(2)
C16 H16 1.0000
C17 C18 1.526(3)
C17 H17A 0.9900
C17 H17B 0.9900
C18 H18A 0.9800
C18 H18B 0.9800
C18 H18C 0.9800
C19 C24 1.400(2)
C19 C20 1.406(2)
C20 C21 1.398(2)
C20 C53 1.493(2)
C21 C22 1.384(2)
C21 H21 0.9500
C22 C23 1.393(2)
C22 H22 0.9500
C23 C24 1.395(2)
C23 C25 1.527(2)
C24 H24 0.9500
C25 C28 1.528(2)
C25 C26 1.541(2)
C25 H25 1.0000
C26 C27 1.530(2)
C26 H26A 0.9900
C26 H26B 0.9900
C27 H27A 0.9800
C27 H27B 0.9800
C27 H27C 0.9800
C28 C33 1.401(2)
C28 C29 1.410(2)
C29 C30 1.404(2)
C29 C61 1.492(2)
C30 C31 1.376(2)
C30 H30 0.9500
C31 C32 1.396(2)
C31 H31 0.9500
C32 C33 1.393(2)
C32 C34 1.524(2)
C33 H33 0.9500
C34 C35 1.539(3)
C34 H34 1.0000
C35 C36 1.525(3)
C35 H35A 0.9900
C35 H35B 0.9900
C36 H36A 0.9800
C36 H36B 0.9800
C36 H36C 0.9800
C37 C38 1.383(3)
C37 C42 1.399(3)
C38 C39 1.396(3)
C38 H38 0.9500
C39 C40 1.377(3)
C39 H39 0.9500
C40 C41 1.415(3)
C41 C42 1.383(2)
C42 H42 0.9500
C43 H43A 0.9800
C43 H43B 0.9800
C43 H43C 0.9800
C44 H44A 0.9800
C44 H44B 0.9800
C44 H44C 0.9800
C45 C50 1.383(2)
C45 C46 1.404(2)
C46 C47 1.379(3)
C46 H46 0.9500
C47 C48 1.414(2)
C48 C49 1.383(3)
C49 C50 1.401(3)
C49 H49 0.9500
C50 H50 0.9500
C51 H51A 0.9800
C51 H51B 0.9800
C51 H51C 0.9800
C52 H52A 0.9800
C52 H52B 0.9800
C52 H52C 0.9800
C53 C54 1.388(3)
C53 C58 1.403(2)
C54 C55 1.403(2)
C54 H54 0.9500
C55 C56 1.377(3)
C55 H55 0.9500
C56 C57 1.411(2)
C57 C58 1.383(2)
C58 H58 0.9500
C59 H59A 0.9800
C59 H59B 0.9800
C59 H59C 0.9800
C60 H60A 0.9800
C60 H60B 0.9800
C60 H60C 0.9800
C61 C62 1.385(2)
C61 C66 1.408(2)
C62 C63 1.399(3)
C62 H62 0.9500
C63 C64 1.382(3)
C63 H63 0.9500
C64 C65 1.406(3)
C65 C66 1.378(2)
C66 H66 0.9500
C67A H67A 0.9800
C67A H67B 0.9800
C67A H67C 0.9800
C67B H67D 0.9800
C67B H67E 0.9800
C67B H67F 0.9800
C68 H68A 0.9800
C68 H68B 0.9800
C68 H68C 0.9800
C101 H101 1.0000
C102 H102 1.0000
C103 H103 1.0000

loop_
_geom_torsion_atom_site_label_1
_geom_torsion_atom_site_label_2
_geom_torsion_atom_site_label_3
_geom_torsion_atom_site_label_4
_geom_torsion
C6 C1 C2 C3 1.8(3)
C34 C1 C2 C3 -177.86(16)
C6 C1 C2 C37 -178.26(16)
C34 C1 C2 C37 2.1(3)
C1 C2 C3 C4 -1.0(3)
C37 C2 C3 C4 179.02(17)
C2 C3 C4 C5 -0.7(3)
C3 C4 C5 C6 1.6(3)
C3 C4 C5 C7 -178.07(17)
C4 C5 C6 C1 -0.9(3)
C7 C5 C6 C1 178.84(16)
C2 C1 C6 C5 -0.8(3)
C34 C1 C6 C5 178.77(15)
C4 C5 C7 C10 53.6(2)
C6 C5 C7 C10 -126.11(17)
C4 C5 C7 C8 179.44(16)
C6 C5 C7 C8 -0.3(2)
C10 C7 C8 C9 -63.65(19)
C5 C7 C8 C9 171.92(15)
C5 C7 C10 C15 48.93(19)
C8 C7 C10 C15 -78.50(19)
C5 C7 C10 C11 -129.33(16)
C8 C7 C10 C11 103.25(18)
C15 C10 C11 C12 2.8(2)
C7 C10 C11 C12 -178.91(15)
C15 C10 C11 C45 -172.66(15)
C7 C10 C11 C45 5.6(2)
C10 C11 C12 C13 -3.1(2)
C45 C11 C12 C13 172.54(15)
C11 C12 C13 C14 0.2(2)
C12 C13 C14 C15 2.9(2)
C12 C13 C14 C16 -174.53(15)
C13 C14 C15 C10 -3.2(2)
C16 C14 C15 C10 174.15(15)
C11 C10 C15 C14 0.3(2)
C7 C10 C15 C14 -178.01(15)
C15 C14 C16 C19 -25.2(2)
C13 C14 C16 C19 152.13(15)
C15 C14 C16 C17 103.69(18)
C13 C14 C16 C17 -78.99(18)
C14 C16 C17 C18 172.41(15)
C19 C16 C17 C18 -57.57(19)
C14 C16 C19 C24 87.78(18)
C17 C16 C19 C24 -40.2(2)
C14 C16 C19 C20 -96.93(18)
C17 C16 C19 C20 135.10(16)
C24 C19 C20 C21 4.8(2)
C16 C19 C20 C21 -170.54(15)
C24 C19 C20 C53 -174.19(16)
C16 C19 C20 C53 10.4(2)
C19 C20 C21 C22 -2.3(3)
C53 C20 C21 C22 176.83(17)
C20 C21 C22 C23 -2.2(3)
C21 C22 C23 C24 3.8(3)
C21 C22 C23 C25 -176.87(16)
C22 C23 C24 C19 -1.1(2)
C25 C23 C24 C19 179.64(15)
C20 C19 C24 C23 -3.2(2)
C16 C19 C24 C23 172.17(15)
C22 C23 C25 C28 64.27(19)
C24 C23 C25 C28 -116.50(17)
C22 C23 C25 C26 -169.39(15)
C24 C23 C25 C26 9.8(2)
C23 C25 C26 C27 69.90(18)
C28 C25 C26 C27 -164.06(14)
C23 C25 C28 C33 47.8(2)
C26 C25 C28 C33 -80.31(18)
C23 C25 C28 C29 -130.05(16)
C26 C25 C28 C29 101.88(17)
C33 C28 C29 C30 1.0(2)
C25 C28 C29 C30 178.83(14)
C33 C28 C29 C61 -173.61(15)
C25 C28 C29 C61 4.2(2)
C28 C29 C30 C31 -0.7(2)
C61 C29 C30 C31 174.33(15)
C29 C30 C31 C32 -0.4(3)
C30 C31 C32 C33 1.2(2)
C30 C31 C32 C34 -177.72(15)
C31 C32 C33 C28 -0.9(2)
C34 C32 C33 C28 177.93(15)
C29 C28 C33 C32 -0.2(2)
C25 C28 C33 C32 -178.08(15)
C6 C1 C34 C32 93.16(19)
C2 C1 C34 C32 -87.23(19)
C6 C1 C34 C35 -34.3(2)
C2 C1 C34 C35 145.27(17)
C33 C32 C34 C1 -26.4(2)
C31 C32 C34 C1 152.45(15)
C33 C32 C34 C35 103.14(19)
C31 C32 C34 C35 -78.01(19)
C1 C34 C35 C36 -60.6(2)
C32 C34 C35 C36 170.88(17)
C1 C2 C37 C38 -111.7(2)
C3 C2 C37 C38 68.3(3)
C1 C2 C37 C42 72.5(2)
C3 C2 C37 C42 -107.5(2)
C42 C37 C38 C39 -0.7(3)
C2 C37 C38 C39 -176.57(19)
C37 C38 C39 C40 0.4(3)
C43 O10 C40 C39 -1.1(3)
C43 O10 C40 C41 176.32(16)
C38 C39 C40 O10 177.68(19)
C38 C39 C40 C41 0.4(3)
C44 O7 C41 C42 2.5(2)
C44 O7 C41 C40 -175.82(16)
O10 C40 C41 O7 0.0(2)
C39 C40 C41 O7 177.52(17)
O10 C40 C41 C42 -178.45(15)
C39 C40 C41 C42 -0.9(3)
O7 C41 C42 C37 -177.66(16)
C40 C41 C42 C37 0.6(3)
C38 C37 C42 C41 0.2(3)
C2 C37 C42 C41 176.09(16)
C12 C11 C45 C50 74.1(2)
C10 C11 C45 C50 -110.4(2)
C12 C11 C45 C46 -104.78(19)
C10 C11 C45 C46 70.7(2)
C50 C45 C46 C47 0.2(3)
C11 C45 C46 C47 179.12(16)
C51 O9 C47 C46 -10.0(3)
C51 O9 C47 C48 171.16(18)
C45 C46 C47 O9 -177.64(16)
C45 C46 C47 C48 1.1(3)
C52 O6 C48 C49 6.7(3)
C52 O6 C48 C47 -174.44(16)
O9 C47 C48 O6 -1.3(2)
C46 C47 C48 O6 179.81(15)
O9 C47 C48 C49 177.60(16)
C46 C47 C48 C49 -1.3(3)
O6 C48 C49 C50 178.92(16)
C47 C48 C49 C50 0.1(3)
C46 C45 C50 C49 -1.4(3)
C11 C45 C50 C49 179.74(16)
C48 C49 C50 C45 1.2(3)
C21 C20 C53 C54 55.1(2)
C19 C20 C53 C54 -125.84(19)
C21 C20 C53 C58 -120.29(19)
C19 C20 C53 C58 58.8(2)
C58 C53 C54 C55 -0.7(3)
C20 C53 C54 C55 -176.12(17)
C53 C54 C55 C56 0.4(3)
C59 O8 C56 C55 -15.5(3)
C59 O8 C56 C57 164.85(17)
C54 C55 C56 O8 -179.66(17)
C54 C55 C56 C57 -0.1(3)
C60 O4 C57 C58 2.3(2)
C60 O4 C57 C56 -177.43(15)
O8 C56 C57 O4 -0.6(2)
C55 C56 C57 O4 179.79(16)
O8 C56 C57 C58 179.71(15)
C55 C56 C57 C58 0.1(3)
O4 C57 C58 C53 179.93(15)
C56 C57 C58 C53 -0.4(3)
C54 C53 C58 C57 0.7(3)
C20 C53 C58 C57 176.21(15)
C30 C29 C61 C62 130.50(18)
C28 C29 C61 C62 -54.8(2)
C30 C29 C61 C66 -46.6(2)
C28 C29 C61 C66 128.15(18)
C66 C61 C62 C63 -1.5(3)
C29 C61 C62 C63 -178.50(18)
C61 C62 C63 C64 0.1(3)
C67B O24B C64 C63 -12(8)
C67B O24B C64 C65 168(4)
C67A O24A C64 C63 21(8)
C67A O24A C64 C65 -160(4)
C62 C63 C64 O24B -179(4)
C62 C63 C64 O24A -179(4)
C62 C63 C64 C65 1.8(3)
C68 O12 C65 C66 7.7(3)
C68 O12 C65 C64 -173.1(2)
O24B C64 C65 O12 -1(4)
O24A C64 C65 O12 -1(4)
C63 C64 C65 O12 178.5(2)
O24B C64 C65 C66 179(4)
O24A C64 C65 C66 179(4)
C63 C64 C65 C66 -2.2(3)
O12 C65 C66 C61 180.00(17)
C64 C65 C66 C61 0.8(3)
C62 C61 C66 C65 1.0(3)
C29 C61 C66 C65 178.30(16)
